data_7020719
loop_
_publ_author_name
'Ovejero, Paloma'
'Asensio, Eduardo'
'Heras, Jos\'e Vicente'
'Campo, Jos\'e Antonio'
'Cano, Mercedes'
'Torres, M. Rosario'
'N\'u\~nez, Cristina'
'Lodeiro, Carlos'

_publ_section_title
;
 Silver-pyrazole complexes as hybrid multifunctional materials with
 metallomesogenic and photoluminescent behaviour.
;
_journal_issue 6
_journal_name_full 'Dalton transactions (Cambridge, England : 2003)'
_journal_page_first 2107
_journal_page_last 2120
_journal_paper_doi 10.1039/c2dt31750h
_journal_volume 42
_journal_year 2013
_chemical_formula_sum 'C26 H35 N3 O'
_chemical_formula_weight 405.57
_chemical_name_systematic
;
?
;
_space_group_IT_number 2
_symmetry_cell_setting triclinic
_symmetry_space_group_name_Hall '-P 1'
_symmetry_space_group_name_H-M 'P -1'
_atom_sites_solution_hydrogens geom
_atom_sites_solution_primary direct
_atom_sites_solution_secondary difmap
_audit_creation_method SHELXL-97
_cell_angle_alpha 83.323(2)
_cell_angle_beta 87.083(2)
_cell_angle_gamma 83.546(2)
_cell_formula_units_Z 2
_cell_length_a 5.7919(6)
_cell_length_b 11.3124(12)
_cell_length_c 18.4842(19)
_cell_measurement_reflns_used 1213
_cell_measurement_temperature 296(2)
_cell_measurement_theta_max 20.36
_cell_measurement_theta_min 2.24
_cell_volume 1194.4(2)
_computing_cell_refinement 'Bruker SMART'
_computing_data_collection 'Bruker SMART'
_computing_data_reduction 'Bruker SAINT'
_computing_molecular_graphics 'Bruker SHELXTL'
_computing_publication_material 'Bruker SHELXTL'
_computing_structure_refinement 'SHELXL-97 (Sheldrick, 1997)'
_computing_structure_solution 'SHELXS-97 (Sheldrick, 1990)'
_diffrn_ambient_temperature 296(2)
_diffrn_measured_fraction_theta_full 0.976
_diffrn_measured_fraction_theta_max 0.976
_diffrn_measurement_device_type 'CCD area detector'
_diffrn_measurement_method 'phi and omega scans'
_diffrn_radiation_monochromator graphite
_diffrn_radiation_source 'fine-focus sealed tube'
_diffrn_radiation_type MoK\a
_diffrn_radiation_wavelength 0.71073
_diffrn_reflns_av_R_equivalents 0.0500
_diffrn_reflns_av_sigmaI/netI 0.0908
_diffrn_reflns_limit_h_max 6
_diffrn_reflns_limit_h_min -6
_diffrn_reflns_limit_k_max 13
_diffrn_reflns_limit_k_min -13
_diffrn_reflns_limit_l_max 21
_diffrn_reflns_limit_l_min -21
_diffrn_reflns_number 9305
_diffrn_reflns_theta_full 25.00
_diffrn_reflns_theta_max 25.00
_diffrn_reflns_theta_min 1.11
_exptl_absorpt_coefficient_mu 0.069
_exptl_absorpt_correction_type none
_exptl_crystal_colour colorless
_exptl_crystal_density_diffrn 1.128
_exptl_crystal_density_method 'not measured'
_exptl_crystal_description prismatic
_exptl_crystal_F_000 440
_exptl_crystal_size_max 0.38
_exptl_crystal_size_mid 0.32
_exptl_crystal_size_min 0.05
_refine_diff_density_max 0.323
_refine_diff_density_min -0.125
_refine_diff_density_rms 0.030
_refine_ls_extinction_method none
_refine_ls_goodness_of_fit_ref 0.961
_refine_ls_hydrogen_treatment constr
_refine_ls_matrix_type full
_refine_ls_number_parameters 271
_refine_ls_number_reflns 4115
_refine_ls_number_restraints 0
_refine_ls_restrained_S_all 0.961
_refine_ls_R_factor_all 0.1403
_refine_ls_R_factor_gt 0.0499
_refine_ls_shift/su_max 0.000
_refine_ls_shift/su_mean 0.000
_refine_ls_structure_factor_coef Fsqd
_refine_ls_weighting_details 'calc w=1/[\s^2^(Fo^2^)+(0.0350P)^2^+0.0000P] where P=(Fo^2^+2Fc^2^)/3'
_refine_ls_weighting_scheme calc
_refine_ls_wR_factor_gt 0.1036
_refine_ls_wR_factor_ref 0.1231
_reflns_number_gt 1627
_reflns_number_total 4115
_reflns_threshold_expression >2sigma(I)
_cod_data_source_file c2dt31750h.txt
_cod_data_source_block C26H35N3O1_(2)
_cod_depositor_comments
;
The following automatic conversions were performed:

'_symmetry_cell_setting' value 'Triclinic' changed to 'triclinic'
according to /home/saulius/struct/CIF-dictionaries/cif_core.dic
dictionary named 'cif_core.dic' version 2.4.2 from 2011-04-26.

Automatic conversion script
Id: cif_fix_values 1891 2012-01-12 08:04:46Z andrius 
;
_cod_original_sg_symbol_H-M P-1
_cod_database_code 7020719

loop_
_symmetry_equiv_pos_as_xyz
'x, y, z'
'-x, -y, -z'

loop_
_atom_site_label
_atom_site_type_symbol
_atom_site_fract_x
_atom_site_fract_y
_atom_site_fract_z
_atom_site_U_iso_or_equiv
_atom_site_adp_type
_atom_site_occupancy
_atom_site_symmetry_multiplicity
_atom_site_calc_flag
_atom_site_refinement_flags
C3 C 0.5252(5) 0.7908(2) 0.20468(14) 0.0549(8) Uani 1 1 d .
C4 C 0.6994(5) 0.8669(2) 0.20283(13) 0.0603(8) Uani 1 1 d .
H4 H 0.8001 0.8719 0.2397 0.072 Uiso 1 1 calc R
C5 C 0.6928(5) 0.9333(2) 0.13544(14) 0.0557(8) Uani 1 1 d .
C6 C 0.8259(5) 1.0289(2) 0.10192(15) 0.0567(8) Uani 1 1 d .
C10 C 1.0146(5) 1.0587(3) 0.13597(14) 0.0691(9) Uani 1 1 d .
H10 H 1.0566 1.0188 0.1810 0.083 Uiso 1 1 calc R
C9 C 1.1406(5) 1.1482(3) 0.10279(16) 0.0780(10) Uani 1 1 d .
H9 H 1.2696 1.1686 0.1246 0.094 Uiso 1 1 calc R
C8 C 1.0711(6) 1.2056(3) 0.03748(15) 0.0751(10) Uani 1 1 d .
H8 H 1.1510 1.2669 0.0140 0.090 Uiso 1 1 calc R
C7 C 0.8823(5) 1.1720(3) 0.00669(14) 0.0706(9) Uani 1 1 d .
H7 H 0.8378 1.2119 -0.0381 0.085 Uiso 1 1 calc R
C11 C 0.4530(5) 0.7011(2) 0.26395(13) 0.0540(8) Uani 1 1 d .
C12 C 0.2663(5) 0.6383(2) 0.25779(14) 0.0674(9) Uani 1 1 d .
H12 H 0.1824 0.6541 0.2155 0.081 Uiso 1 1 calc R
C13 C 0.1982(5) 0.5528(2) 0.31178(14) 0.0681(9) Uani 1 1 d .
H13 H 0.0717 0.5115 0.3057 0.082 Uiso 1 1 calc R
C14 C 0.3218(5) 0.5295(2) 0.37533(14) 0.0561(8) Uani 1 1 d .
C15 C 0.5057(5) 0.5931(2) 0.38329(13) 0.0595(8) Uani 1 1 d .
H15 H 0.5865 0.5792 0.4262 0.071 Uiso 1 1 calc R
C16 C 0.5721(5) 0.6775(2) 0.32827(13) 0.0588(8) Uani 1 1 d .
H16 H 0.6982 0.7191 0.3344 0.071 Uiso 1 1 calc R
C17 C 0.0861(5) 0.3763(2) 0.42764(13) 0.0627(8) Uani 1 1 d .
H17A H 0.1140 0.3309 0.3861 0.075 Uiso 1 1 calc R
H17B H -0.0596 0.4271 0.4216 0.075 Uiso 1 1 calc R
C18 C 0.0764(5) 0.2933(2) 0.49702(13) 0.0592(8) Uani 1 1 d .
H18A H 0.0550 0.3406 0.5378 0.071 Uiso 1 1 calc R
H18B H 0.2244 0.2442 0.5020 0.071 Uiso 1 1 calc R
C19 C -0.1147(4) 0.2124(2) 0.50106(13) 0.0597(8) Uani 1 1 d .
H19A H -0.2632 0.2610 0.4963 0.072 Uiso 1 1 calc R
H19B H -0.0935 0.1644 0.4605 0.072 Uiso 1 1 calc R
C20 C -0.1196(5) 0.1295(2) 0.57211(13) 0.0607(8) Uani 1 1 d .
H20A H -0.1363 0.1780 0.6124 0.073 Uiso 1 1 calc R
H20B H 0.0288 0.0805 0.5762 0.073 Uiso 1 1 calc R
C21 C -0.3100(4) 0.0482(2) 0.57978(13) 0.0630(8) Uani 1 1 d .
H21A H -0.4589 0.0968 0.5762 0.076 Uiso 1 1 calc R
H21B H -0.2940 -0.0006 0.5396 0.076 Uiso 1 1 calc R
C22 C -0.3089(5) -0.0332(2) 0.65081(13) 0.0650(8) Uani 1 1 d .
H22A H -0.3253 0.0160 0.6907 0.078 Uiso 1 1 calc R
H22B H -0.1588 -0.0807 0.6544 0.078 Uiso 1 1 calc R
C23 C -0.4967(5) -0.1171(2) 0.66030(13) 0.0668(9) Uani 1 1 d .
H23A H -0.6472 -0.0700 0.6572 0.080 Uiso 1 1 calc R
H23B H -0.4809 -0.1666 0.6205 0.080 Uiso 1 1 calc R
C24 C -0.4902(5) -0.1974(2) 0.73157(13) 0.0701(9) Uani 1 1 d .
H24A H -0.5111 -0.1471 0.7710 0.084 Uiso 1 1 calc R
H24B H -0.3366 -0.2412 0.7353 0.084 Uiso 1 1 calc R
C25 C -0.6665(5) -0.2861(2) 0.74300(14) 0.0730(9) Uani 1 1 d .
H25A H -0.8210 -0.2433 0.7395 0.088 Uiso 1 1 calc R
H25B H -0.6452 -0.3379 0.7043 0.088 Uiso 1 1 calc R
C26 C -0.6508(5) -0.3633(3) 0.81623(15) 0.0820(10) Uani 1 1 d .
H26A H -0.6705 -0.3113 0.8548 0.098 Uiso 1 1 calc R
H26B H -0.4963 -0.4063 0.8195 0.098 Uiso 1 1 calc R
C27 C -0.8256(6) -0.4518(3) 0.82910(17) 0.1042(12) Uani 1 1 d .
H27A H -0.9803 -0.4091 0.8261 0.125 Uiso 1 1 calc R
H27B H -0.8061 -0.5041 0.7907 0.125 Uiso 1 1 calc R
C28 C -0.8063(7) -0.5277(3) 0.90243(17) 0.1510(17) Uani 1 1 d .
H28A H -0.6549 -0.5719 0.9054 0.227 Uiso 1 1 calc R
H28B H -0.9228 -0.5824 0.9074 0.227 Uiso 1 1 calc R
H28C H -0.8290 -0.4767 0.9408 0.227 Uiso 1 1 calc R
N1 N 0.5218(4) 0.8944(2) 0.10083(11) 0.0653(7) Uani 1 1 d .
H1 H 0.4616 0.9401 0.0445 0.078 Uiso 1 1 d .
N2 N 0.4151(4) 0.8070(2) 0.14203(12) 0.0676(7) Uani 1 1 d .
N3 N 0.7573(4) 1.0848(2) 0.03740(11) 0.0627(7) Uani 1 1 d .
O2 O 0.2726(3) 0.44727(16) 0.43308(9) 0.0679(6) Uani 1 1 d .

loop_
_atom_site_aniso_label
_atom_site_aniso_U_11
_atom_site_aniso_U_22
_atom_site_aniso_U_33
_atom_site_aniso_U_23
_atom_site_aniso_U_13
_atom_site_aniso_U_12
C3 0.060(2) 0.0577(19) 0.0455(17) 0.0001(15) -0.0025(15) -0.0036(17)
C4 0.065(2) 0.064(2) 0.0508(18) 0.0010(16) -0.0044(15) -0.0120(17)
C5 0.059(2) 0.060(2) 0.0468(18) -0.0007(15) -0.0021(16) -0.0086(16)
C6 0.059(2) 0.0584(19) 0.0518(18) -0.0039(16) 0.0003(17) -0.0056(17)
C10 0.074(2) 0.078(2) 0.0537(19) 0.0057(16) -0.0111(18) -0.0147(19)
C9 0.078(2) 0.088(3) 0.072(2) -0.0037(19) -0.0104(19) -0.031(2)
C8 0.094(3) 0.075(2) 0.059(2) -0.0008(18) -0.0034(19) -0.025(2)
C7 0.086(3) 0.076(2) 0.0514(19) 0.0056(17) -0.0114(18) -0.027(2)
C11 0.058(2) 0.0573(19) 0.0442(17) -0.0001(14) -0.0001(15) -0.0034(16)
C12 0.070(2) 0.077(2) 0.0537(19) 0.0104(16) -0.0150(17) -0.0142(19)
C13 0.071(2) 0.077(2) 0.0565(19) 0.0092(16) -0.0162(17) -0.0204(17)
C14 0.060(2) 0.0565(19) 0.0511(18) 0.0050(15) -0.0021(16) -0.0120(17)
C15 0.060(2) 0.068(2) 0.0491(18) 0.0046(15) -0.0096(15) -0.0090(17)
C16 0.061(2) 0.0639(19) 0.0509(17) 0.0063(15) -0.0077(15) -0.0134(16)
C17 0.065(2) 0.0604(19) 0.0613(19) 0.0063(15) -0.0062(16) -0.0133(17)
C18 0.061(2) 0.0570(18) 0.0583(18) 0.0025(15) -0.0040(15) -0.0095(16)
C19 0.064(2) 0.0559(18) 0.0585(18) 0.0016(14) -0.0035(15) -0.0099(16)
C20 0.059(2) 0.0626(19) 0.0589(18) 0.0044(15) -0.0018(15) -0.0128(16)
C21 0.063(2) 0.0640(19) 0.0606(18) 0.0051(15) -0.0050(16) -0.0109(17)
C22 0.064(2) 0.068(2) 0.0615(19) 0.0005(15) 0.0002(16) -0.0110(17)
C23 0.070(2) 0.070(2) 0.0595(19) 0.0016(16) -0.0050(16) -0.0123(18)
C24 0.068(2) 0.075(2) 0.066(2) 0.0022(17) 0.0000(17) -0.0133(18)
C25 0.079(2) 0.071(2) 0.070(2) -0.0020(17) 0.0030(17) -0.0207(18)
C26 0.091(3) 0.070(2) 0.082(2) 0.0050(18) 0.0145(19) -0.019(2)
C27 0.122(3) 0.085(3) 0.106(3) -0.002(2) 0.010(2) -0.029(2)
C28 0.239(5) 0.105(3) 0.097(3) 0.032(2) 0.033(3) -0.028(3)
N1 0.0691(18) 0.0711(17) 0.0532(15) 0.0141(13) -0.0060(13) -0.0172(14)
N2 0.0731(18) 0.0751(17) 0.0534(15) 0.0164(13) -0.0087(13) -0.0244(14)
N3 0.0696(18) 0.0667(16) 0.0513(15) 0.0041(13) -0.0048(13) -0.0150(14)
O2 0.0728(15) 0.0741(14) 0.0567(12) 0.0166(10) -0.0099(10) -0.0283(12)

loop_
_atom_type_symbol
_atom_type_description
_atom_type_scat_dispersion_real
_atom_type_scat_dispersion_imag
_atom_type_scat_source
C C 0.0033 0.0016 'International Tables Vol C Tables 4.2.6.8 and 6.1.1.4'
H H 0.0000 0.0000 'International Tables Vol C Tables 4.2.6.8 and 6.1.1.4'
N N 0.0061 0.0033 'International Tables Vol C Tables 4.2.6.8 and 6.1.1.4'
O O 0.0106 0.0060 'International Tables Vol C Tables 4.2.6.8 and 6.1.1.4'

loop_
_geom_angle_atom_site_label_1
_geom_angle_atom_site_label_2
_geom_angle_atom_site_label_3
_geom_angle
N2 C3 C4 110.8(2)
N2 C3 C11 119.5(3)
C4 C3 C11 129.6(3)
C5 C4 C3 106.3(2)
C5 C4 H4 126.8
C3 C4 H4 126.8
N1 C5 C4 105.5(3)
N1 C5 C6 122.1(2)
C4 C5 C6 132.4(3)
N3 C6 C10 122.3(3)
N3 C6 C5 117.2(3)
C10 C6 C5 120.6(3)
C9 C10 C6 119.7(3)
C9 C10 H10 120.2
C6 C10 H10 120.2
C10 C9 C8 118.3(3)
C10 C9 H9 120.8
C8 C9 H9 120.8
C7 C8 C9 119.2(3)
C7 C8 H8 120.4
C9 C8 H8 120.4
N3 C7 C8 123.9(3)
N3 C7 H7 118.1
C8 C7 H7 118.1
C12 C11 C16 117.4(2)
C12 C11 C3 121.7(2)
C16 C11 C3 120.9(3)
C11 C12 C13 122.7(3)
C11 C12 H12 118.6
C13 C12 H12 118.6
C14 C13 C12 118.9(3)
C14 C13 H13 120.6
C12 C13 H13 120.6
C15 C14 O2 115.8(2)
C15 C14 C13 119.3(2)
O2 C14 C13 124.9(3)
C14 C15 C16 120.8(2)
C14 C15 H15 119.6
C16 C15 H15 119.6
C11 C16 C15 120.8(3)
C11 C16 H16 119.6
C15 C16 H16 119.6
O2 C17 C18 106.9(2)
O2 C17 H17A 110.3
C18 C17 H17A 110.3
O2 C17 H17B 110.3
C18 C17 H17B 110.3
H17A C17 H17B 108.6
C17 C18 C19 114.1(2)
C17 C18 H18A 108.7
C19 C18 H18A 108.7
C17 C18 H18B 108.7
C19 C18 H18B 108.7
H18A C18 H18B 107.6
C20 C19 C18 112.7(2)
C20 C19 H19A 109.1
C18 C19 H19A 109.1
C20 C19 H19B 109.1
C18 C19 H19B 109.1
H19A C19 H19B 107.8
C19 C20 C21 115.0(2)
C19 C20 H20A 108.5
C21 C20 H20A 108.5
C19 C20 H20B 108.5
C21 C20 H20B 108.5
H20A C20 H20B 107.5
C22 C21 C20 113.6(2)
C22 C21 H21A 108.9
C20 C21 H21A 108.9
C22 C21 H21B 108.9
C20 C21 H21B 108.9
H21A C21 H21B 107.7
C21 C22 C23 115.1(2)
C21 C22 H22A 108.5
C23 C22 H22A 108.5
C21 C22 H22B 108.5
C23 C22 H22B 108.5
H22A C22 H22B 107.5
C24 C23 C22 113.8(2)
C24 C23 H23A 108.8
C22 C23 H23A 108.8
C24 C23 H23B 108.8
C22 C23 H23B 108.8
H23A C23 H23B 107.7
C23 C24 C25 116.4(2)
C23 C24 H24A 108.2
C25 C24 H24A 108.2
C23 C24 H24B 108.2
C25 C24 H24B 108.2
H24A C24 H24B 107.3
C26 C25 C24 113.5(2)
C26 C25 H25A 108.9
C24 C25 H25A 108.9
C26 C25 H25B 108.9
C24 C25 H25B 108.9
H25A C25 H25B 107.7
C25 C26 C27 114.5(3)
C25 C26 H26A 108.6
C27 C26 H26A 108.6
C25 C26 H26B 108.6
C27 C26 H26B 108.6
H26A C26 H26B 107.6
C28 C27 C26 113.5(3)
C28 C27 H27A 108.9
C26 C27 H27A 108.9
C28 C27 H27B 108.9
C26 C27 H27B 108.9
H27A C27 H27B 107.7
C27 C28 H28A 109.5
C27 C28 H28B 109.5
H28A C28 H28B 109.5
C27 C28 H28C 109.5
H28A C28 H28C 109.5
H28B C28 H28C 109.5
C5 N1 N2 113.0(2)
C5 N1 H1 121.8
N2 N1 H1 124.8
C3 N2 N1 104.4(2)
C7 N3 C6 116.7(2)
C14 O2 C17 118.6(2)

loop_
_geom_bond_atom_site_label_1
_geom_bond_atom_site_label_2
_geom_bond_distance
C3 N2 1.334(3)
C3 C4 1.395(3)
C3 C11 1.482(3)
C4 C5 1.377(3)
C4 H4 0.9300
C5 N1 1.346(3)
C5 C6 1.460(3)
C6 N3 1.340(3)
C6 C10 1.381(3)
C10 C9 1.382(3)
C10 H10 0.9300
C9 C8 1.360(3)
C9 H9 0.9300
C8 C7 1.367(3)
C8 H8 0.9300
C7 N3 1.345(3)
C7 H7 0.9300
C11 C12 1.375(3)
C11 C16 1.389(3)
C12 C13 1.382(3)
C12 H12 0.9300
C13 C14 1.390(3)
C13 H13 0.9300
C14 C15 1.374(3)
C14 O2 1.373(3)
C15 C16 1.382(3)
C15 H15 0.9300
C16 H16 0.9300
C17 O2 1.431(3)
C17 C18 1.502(3)
C17 H17A 0.9700
C17 H17B 0.9700
C18 C19 1.507(3)
C18 H18A 0.9700
C18 H18B 0.9700
C19 C20 1.523(3)
C19 H19A 0.9700
C19 H19B 0.9700
C20 C21 1.505(3)
C20 H20A 0.9700
C20 H20B 0.9700
C21 C22 1.514(3)
C21 H21A 0.9700
C21 H21B 0.9700
C22 C23 1.513(3)
C22 H22A 0.9700
C22 H22B 0.9700
C23 C24 1.510(3)
C23 H23A 0.9700
C23 H23B 0.9700
C24 C25 1.501(3)
C24 H24A 0.9700
C24 H24B 0.9700
C25 C26 1.524(3)
C25 H25A 0.9700
C25 H25B 0.9700
C26 C27 1.493(3)
C26 H26A 0.9700
C26 H26B 0.9700
C27 C28 1.520(4)
C27 H27A 0.9700
C27 H27B 0.9700
C28 H28A 0.9600
C28 H28B 0.9600
C28 H28C 0.9600
N1 N2 1.361(2)
N1 H1 1.1594

loop_
_geom_hbond_atom_site_label_D
_geom_hbond_atom_site_label_H
_geom_hbond_atom_site_label_A
_geom_hbond_distance_DH
_geom_hbond_distance_HA
_geom_hbond_distance_DA
_geom_hbond_angle_DHA
_geom_hbond_site_symmetry_A
N1 H1 N3 1.16 2.09 3.065(3) 139.8 2_675

loop_
_geom_torsion_atom_site_label_1
_geom_torsion_atom_site_label_2
_geom_torsion_atom_site_label_3
_geom_torsion_atom_site_label_4
_geom_torsion
N2 C3 C4 C5 0.4(3)
C11 C3 C4 C5 -179.3(3)
C3 C4 C5 N1 -0.5(3)
C3 C4 C5 C6 178.2(3)
N1 C5 C6 N3 6.0(4)
C4 C5 C6 N3 -172.5(3)
N1 C5 C6 C10 -173.7(3)
C4 C5 C6 C10 7.7(5)
N3 C6 C10 C9 -0.8(4)
C5 C6 C10 C9 179.0(3)
C6 C10 C9 C8 1.0(4)
C10 C9 C8 C7 -0.8(5)
C9 C8 C7 N3 0.4(5)
N2 C3 C11 C12 -3.7(4)
C4 C3 C11 C12 176.0(3)
N2 C3 C11 C16 176.5(3)
C4 C3 C11 C16 -3.8(4)
C16 C11 C12 C13 -1.3(4)
C3 C11 C12 C13 178.8(3)
C11 C12 C13 C14 0.5(4)
C12 C13 C14 C15 0.9(4)
C12 C13 C14 O2 179.9(3)
O2 C14 C15 C16 179.4(2)
C13 C14 C15 C16 -1.6(4)
C12 C11 C16 C15 0.7(4)
C3 C11 C16 C15 -179.5(2)
C14 C15 C16 C11 0.7(4)
O2 C17 C18 C19 179.1(2)
C17 C18 C19 C20 -179.9(2)
C18 C19 C20 C21 178.9(2)
C19 C20 C21 C22 179.7(2)
C20 C21 C22 C23 -179.5(2)
C21 C22 C23 C24 179.8(2)
C22 C23 C24 C25 -177.7(2)
C23 C24 C25 C26 -179.5(2)
C24 C25 C26 C27 179.6(3)
C25 C26 C27 C28 180.0(3)
C4 C5 N1 N2 0.5(3)
C6 C5 N1 N2 -178.4(2)
C4 C3 N2 N1 -0.1(3)
C11 C3 N2 N1 179.6(2)
C5 N1 N2 C3 -0.2(3)
C8 C7 N3 C6 -0.1(4)
C10 C6 N3 C7 0.3(4)
C5 C6 N3 C7 -179.5(2)
C15 C14 O2 C17 -178.7(2)
C13 C14 O2 C17 2.3(4)
C18 C17 O2 C14 178.6(2)
